data_7130245
loop_
_publ_author_name
'Yox, Philip'
'Porter, Andrew P.'
'Dorn, Rick W.'
'Kyveryga, Victoria'
'Rossini, Aaron J.'
'Kovnir, Kirill'

_publ_section_title
;
 Semiconducting silicon--phosphorus frameworks for caging exotic
 polycations
;
_journal_name_full 'Chemical Communications'
_journal_paper_doi 10.1039/D2CC02304K
_journal_year 2022
_chemical_formula_sum 'Ba6 Cl K P20 Si12'
_chemical_formula_weight 1855.07
_space_group_crystal_system cubic
_space_group_IT_number 225
_space_group_name_Hall '-F 4 2 3'
_space_group_name_H-M_alt 'F m -3 m'
_audit_creation_method SHELXL-2018/3
_audit_update_record
;
2022-04-22 deposited with the CCDC.	2022-06-02 downloaded from the CCDC.
;
_cell_angle_alpha 90
_cell_angle_beta 90
_cell_angle_gamma 90
_cell_formula_units_Z 4
_cell_length_a 15.7315(6)
_cell_length_b 15.7315(6)
_cell_length_c 15.7315(6)
_cell_measurement_reflns_used 7849
_cell_measurement_temperature 100(2)
_cell_measurement_theta_max 33.1
_cell_measurement_theta_min 3.66
_cell_volume 3893.2(3)
_computing_structure_refinement 'SHELXL-2018/3 (Sheldrick, 2018)'
_computing_structure_solution 'SHELXT 2014/5 (Sheldrick, 2014)'
_diffrn_ambient_temperature 100(2)
_diffrn_measured_fraction_theta_full 0.978
_diffrn_measured_fraction_theta_max 0.988
_diffrn_measurement_device_type 'Bruker Venture D8 Photon CMOS detector'
_diffrn_measurement_method 'profile data from \w scans'
_diffrn_radiation_type MoK\a
_diffrn_radiation_wavelength 0.71073
_diffrn_reflns_av_R_equivalents 0.0332
_diffrn_reflns_av_unetI/netI 0.0146
_diffrn_reflns_Laue_measured_fraction_full 0.978
_diffrn_reflns_Laue_measured_fraction_max 0.988
_diffrn_reflns_limit_h_max 23
_diffrn_reflns_limit_h_min -24
_diffrn_reflns_limit_k_max 22
_diffrn_reflns_limit_k_min -24
_diffrn_reflns_limit_l_max 24
_diffrn_reflns_limit_l_min -17
_diffrn_reflns_number 7849
_diffrn_reflns_point_group_measured_fraction_full 0.978
_diffrn_reflns_point_group_measured_fraction_max 0.988
_diffrn_reflns_theta_full 25.242
_diffrn_reflns_theta_max 33.086
_diffrn_reflns_theta_min 3.663
_diffrn_source 'fine focus sealed tube'
_exptl_absorpt_coefficient_mu 7.351
_exptl_absorpt_correction_T_max 0.75
_exptl_absorpt_correction_T_min 0.57
_exptl_absorpt_correction_type multi-scan
_exptl_absorpt_process_details SADABS
_exptl_crystal_colour 'translucent red'
_exptl_crystal_density_diffrn 3.165
_exptl_crystal_description block
_exptl_crystal_F_000 3360
_exptl_crystal_size_max 0.084
_exptl_crystal_size_mid 0.059
_exptl_crystal_size_min 0.049
_refine_diff_density_max 0.486
_refine_diff_density_min -0.356
_refine_diff_density_rms 0.070
_refine_ls_extinction_coef 0.00019(2)
_refine_ls_extinction_expression Fc^*^=kFc[1+0.001xFc^2^\l^3^/sin(2\q)]^-1/4^
_refine_ls_extinction_method 'SHELXL-2018/3 (Sheldrick 2018)'
_refine_ls_goodness_of_fit_ref 1.221
_refine_ls_hydrogen_treatment undef
_refine_ls_matrix_type full
_refine_ls_number_parameters 22
_refine_ls_number_reflns 425
_refine_ls_number_restraints 1
_refine_ls_restrained_S_all 1.220
_refine_ls_R_factor_all 0.0104
_refine_ls_R_factor_gt 0.0100
_refine_ls_shift/su_max 0.001
_refine_ls_shift/su_mean 0.000
_refine_ls_structure_factor_coef Fsqd
_refine_ls_weighting_details 'w=1/[\s^2^(Fo^2^)+(0.0019P)^2^+8.7786P] where P=(Fo^2^+2Fc^2^)/3'
_refine_ls_weighting_scheme calc
_refine_ls_wR_factor_gt 0.0216
_refine_ls_wR_factor_ref 0.0216
_reflns_Friedel_coverage 0.000
_reflns_number_gt 416
_reflns_number_total 425
_reflns_threshold_expression 'I > 2\s(I)'
_cod_data_source_file d2cc02304k2.cif
_cod_data_source_block Fm-3m_a
_cod_depositor_comments
;
The following automatic conversions were performed:

data item '_exptl_absorpt_correction_type' value 'multi scan' was
changed to 'multi-scan' in accordance with the
/home/data/users/saulius/crontab/automatic-downloads/rss-feeds/RSC/lib/dictionaries/cif_core.dic
dictionary named 'cif_core.dic' version 2.4.2 last updated on
2011-04-26.

Automatic conversion script
Id: cif_fix_values 7556 2019-12-06 15:28:31Z antanas 
;
_cod_original_cell_volume 3893.2(4)
_cod_database_code 7130245
_shelx_shelxl_version_number 2018/3
_shelx_space_group_comment
;
The symmetry employed for this shelxl refinement is uniquely defined
by the following loop, which should always be used as a source of
symmetry information in preference to the above space-group names.
They are only intended as comments.
;

loop_
_space_group_symop_operation_xyz
'x, y, z'
'-x, -y, z'
'-x, y, -z'
'x, -y, -z'
'z, x, y'
'z, -x, -y'
'-z, -x, y'
'-z, x, -y'
'y, z, x'
'-y, z, -x'
'y, -z, -x'
'-y, -z, x'
'y, x, -z'
'-y, -x, -z'
'y, -x, z'
'-y, x, z'
'x, z, -y'
'-x, z, y'
'-x, -z, -y'
'x, -z, y'
'z, y, -x'
'z, -y, x'
'-z, y, x'
'-z, -y, -x'
'x, y+1/2, z+1/2'
'-x, -y+1/2, z+1/2'
'-x, y+1/2, -z+1/2'
'x, -y+1/2, -z+1/2'
'z, x+1/2, y+1/2'
'z, -x+1/2, -y+1/2'
'-z, -x+1/2, y+1/2'
'-z, x+1/2, -y+1/2'
'y, z+1/2, x+1/2'
'-y, z+1/2, -x+1/2'
'y, -z+1/2, -x+1/2'
'-y, -z+1/2, x+1/2'
'y, x+1/2, -z+1/2'
'-y, -x+1/2, -z+1/2'
'y, -x+1/2, z+1/2'
'-y, x+1/2, z+1/2'
'x, z+1/2, -y+1/2'
'-x, z+1/2, y+1/2'
'-x, -z+1/2, -y+1/2'
'x, -z+1/2, y+1/2'
'z, y+1/2, -x+1/2'
'z, -y+1/2, x+1/2'
'-z, y+1/2, x+1/2'
'-z, -y+1/2, -x+1/2'
'x+1/2, y, z+1/2'
'-x+1/2, -y, z+1/2'
'-x+1/2, y, -z+1/2'
'x+1/2, -y, -z+1/2'
'z+1/2, x, y+1/2'
'z+1/2, -x, -y+1/2'
'-z+1/2, -x, y+1/2'
'-z+1/2, x, -y+1/2'
'y+1/2, z, x+1/2'
'-y+1/2, z, -x+1/2'
'y+1/2, -z, -x+1/2'
'-y+1/2, -z, x+1/2'
'y+1/2, x, -z+1/2'
'-y+1/2, -x, -z+1/2'
'y+1/2, -x, z+1/2'
'-y+1/2, x, z+1/2'
'x+1/2, z, -y+1/2'
'-x+1/2, z, y+1/2'
'-x+1/2, -z, -y+1/2'
'x+1/2, -z, y+1/2'
'z+1/2, y, -x+1/2'
'z+1/2, -y, x+1/2'
'-z+1/2, y, x+1/2'
'-z+1/2, -y, -x+1/2'
'x+1/2, y+1/2, z'
'-x+1/2, -y+1/2, z'
'-x+1/2, y+1/2, -z'
'x+1/2, -y+1/2, -z'
'z+1/2, x+1/2, y'
'z+1/2, -x+1/2, -y'
'-z+1/2, -x+1/2, y'
'-z+1/2, x+1/2, -y'
'y+1/2, z+1/2, x'
'-y+1/2, z+1/2, -x'
'y+1/2, -z+1/2, -x'
'-y+1/2, -z+1/2, x'
'y+1/2, x+1/2, -z'
'-y+1/2, -x+1/2, -z'
'y+1/2, -x+1/2, z'
'-y+1/2, x+1/2, z'
'x+1/2, z+1/2, -y'
'-x+1/2, z+1/2, y'
'-x+1/2, -z+1/2, -y'
'x+1/2, -z+1/2, y'
'z+1/2, y+1/2, -x'
'z+1/2, -y+1/2, x'
'-z+1/2, y+1/2, x'
'-z+1/2, -y+1/2, -x'
'-x, -y, -z'
'x, y, -z'
'x, -y, z'
'-x, y, z'
'-z, -x, -y'
'-z, x, y'
'z, x, -y'
'z, -x, y'
'-y, -z, -x'
'y, -z, x'
'-y, z, x'
'y, z, -x'
'-y, -x, z'
'y, x, z'
'-y, x, -z'
'y, -x, -z'
'-x, -z, y'
'x, -z, -y'
'x, z, y'
'-x, z, -y'
'-z, -y, x'
'-z, y, -x'
'z, -y, -x'
'z, y, x'
'-x, -y+1/2, -z+1/2'
'x, y+1/2, -z+1/2'
'x, -y+1/2, z+1/2'
'-x, y+1/2, z+1/2'
'-z, -x+1/2, -y+1/2'
'-z, x+1/2, y+1/2'
'z, x+1/2, -y+1/2'
'z, -x+1/2, y+1/2'
'-y, -z+1/2, -x+1/2'
'y, -z+1/2, x+1/2'
'-y, z+1/2, x+1/2'
'y, z+1/2, -x+1/2'
'-y, -x+1/2, z+1/2'
'y, x+1/2, z+1/2'
'-y, x+1/2, -z+1/2'
'y, -x+1/2, -z+1/2'
'-x, -z+1/2, y+1/2'
'x, -z+1/2, -y+1/2'
'x, z+1/2, y+1/2'
'-x, z+1/2, -y+1/2'
'-z, -y+1/2, x+1/2'
'-z, y+1/2, -x+1/2'
'z, -y+1/2, -x+1/2'
'z, y+1/2, x+1/2'
'-x+1/2, -y, -z+1/2'
'x+1/2, y, -z+1/2'
'x+1/2, -y, z+1/2'
'-x+1/2, y, z+1/2'
'-z+1/2, -x, -y+1/2'
'-z+1/2, x, y+1/2'
'z+1/2, x, -y+1/2'
'z+1/2, -x, y+1/2'
'-y+1/2, -z, -x+1/2'
'y+1/2, -z, x+1/2'
'-y+1/2, z, x+1/2'
'y+1/2, z, -x+1/2'
'-y+1/2, -x, z+1/2'
'y+1/2, x, z+1/2'
'-y+1/2, x, -z+1/2'
'y+1/2, -x, -z+1/2'
'-x+1/2, -z, y+1/2'
'x+1/2, -z, -y+1/2'
'x+1/2, z, y+1/2'
'-x+1/2, z, -y+1/2'
'-z+1/2, -y, x+1/2'
'-z+1/2, y, -x+1/2'
'z+1/2, -y, -x+1/2'
'z+1/2, y, x+1/2'
'-x+1/2, -y+1/2, -z'
'x+1/2, y+1/2, -z'
'x+1/2, -y+1/2, z'
'-x+1/2, y+1/2, z'
'-z+1/2, -x+1/2, -y'
'-z+1/2, x+1/2, y'
'z+1/2, x+1/2, -y'
'z+1/2, -x+1/2, y'
'-y+1/2, -z+1/2, -x'
'y+1/2, -z+1/2, x'
'-y+1/2, z+1/2, x'
'y+1/2, z+1/2, -x'
'-y+1/2, -x+1/2, z'
'y+1/2, x+1/2, z'
'-y+1/2, x+1/2, -z'
'y+1/2, -x+1/2, -z'
'-x+1/2, -z+1/2, y'
'x+1/2, -z+1/2, -y'
'x+1/2, z+1/2, y'
'-x+1/2, z+1/2, -y'
'-z+1/2, -y+1/2, x'
'-z+1/2, y+1/2, -x'
'z+1/2, -y+1/2, -x'
'z+1/2, y+1/2, x'

loop_
_atom_site_label
_atom_site_type_symbol
_atom_site_fract_x
_atom_site_fract_y
_atom_site_fract_z
_atom_site_U_iso_or_equiv
_atom_site_adp_type
_atom_site_occupancy
_atom_site_site_symmetry_order
_atom_site_calc_flag
_atom_site_refinement_flags_posn
_atom_site_refinement_flags_adp
_atom_site_refinement_flags_occupancy
_atom_site_disorder_assembly
_atom_site_disorder_group
Ba1 Ba 0.500000 0.21460(2) 0.500000 0.00483(5) Uani 0.9387(11) 8 d S T P . .
K11 K 0.500000 0.21460(2) 0.500000 0.00483(5) Uani 0.0613(11) 8 d S T P . .
Ba11 Ba 0.500000 0.52409(17) 0.500000 0.0305(15) Uani 0.0616(10) 8 d S T P . .
K1 K 0.500000 0.52409(17) 0.500000 0.0305(15) Uani 0.1051(10) 8 d S T P . .
Cl1 Cl 0.500000 0.000000 0.500000 0.0077(3) Uani 1 48 d S T P . .
P1 P 0.500000 0.32872(2) 0.67128(2) 0.00386(9) Uani 1 4 d S T P . .
P2 P 0.33561(2) 0.16439(2) 0.66439(2) 0.00328(10) Uani 1 6 d S T P . .
Si1 Si 0.41260(3) 0.250000 0.750000 0.00311(9) Uani 1 4 d S T P . .

loop_
_atom_site_aniso_label
_atom_site_aniso_U_11
_atom_site_aniso_U_22
_atom_site_aniso_U_33
_atom_site_aniso_U_23
_atom_site_aniso_U_13
_atom_site_aniso_U_12
Ba1 0.00448(6) 0.00552(8) 0.00448(6) 0.000 0.000 0.000
K11 0.00448(6) 0.00552(8) 0.00448(6) 0.000 0.000 0.000
Ba11 0.0143(8) 0.063(3) 0.0143(8) 0.000 0.000 0.000
K1 0.0143(8) 0.063(3) 0.0143(8) 0.000 0.000 0.000
Cl1 0.0077(3) 0.0077(3) 0.0077(3) 0.000 0.000 0.000
P1 0.00341(18) 0.00408(12) 0.00408(12) 0.00057(14) 0.000 0.000
P2 0.00328(10) 0.00328(10) 0.00328(10) 0.00020(10) -0.00020(10) -0.00020(10)
Si1 0.00255(19) 0.00339(12) 0.00339(12) -0.00016(15) 0.000 0.000

loop_
_atom_type_symbol
_atom_type_description
_atom_type_scat_dispersion_real
_atom_type_scat_dispersion_imag
_atom_type_scat_source
Ba Ba -0.3244 2.2819 'International Tables Vol C Tables 4.2.6.8 and 6.1.1.4'
Cl Cl 0.1484 0.1585 'International Tables Vol C Tables 4.2.6.8 and 6.1.1.4'
K K 0.2009 0.2494 'International Tables Vol C Tables 4.2.6.8 and 6.1.1.4'
P P 0.1023 0.0942 'International Tables Vol C Tables 4.2.6.8 and 6.1.1.4'
Si Si 0.0817 0.0704 'International Tables Vol C Tables 4.2.6.8 and 6.1.1.4'

loop_
_geom_angle_atom_site_label_1
_geom_angle_atom_site_label_2
_geom_angle_atom_site_label_3
_geom_angle
_geom_angle_site_symmetry_1
_geom_angle_site_symmetry_3
_geom_angle_publ_flag
P1 K11 P1 112.647(16) 105_666 106_565 ?
P1 K11 P1 72.093(8) 105_666 98_556 ?
P1 K11 P1 72.093(8) 106_565 98_556 ?
P1 K11 P1 72.093(8) 105_666 . ?
P1 K11 P1 72.093(8) 106_565 . ?
P1 K11 P1 112.648(16) 98_556 . ?
P1 K11 Cl1 123.677(8) 105_666 . ?
P1 K11 Cl1 123.677(8) 106_565 . ?
P1 K11 Cl1 123.677(8) 98_556 . ?
P1 K11 Cl1 123.676(8) . . ?
P1 K11 P2 133.808(5) 105_666 . ?
P1 K11 P2 62.734(7) 106_565 . ?
P1 K11 P2 133.808(5) 98_556 . ?
P1 K11 P2 62.734(7) . . ?
Cl1 K11 P2 77.812(7) . . ?
P1 K11 P2 133.807(5) 105_666 98_556 ?
P1 K11 P2 62.734(7) 106_565 98_556 ?
P1 K11 P2 62.734(7) 98_556 98_556 ?
P1 K11 P2 133.808(5) . 98_556 ?
Cl1 K11 P2 77.813(6) . 98_556 ?
P2 K11 P2 87.446(3) . 98_556 ?
P1 K11 P2 62.734(7) 105_666 100_655 ?
P1 K11 P2 133.807(5) 106_565 100_655 ?
P1 K11 P2 133.808(5) 98_556 100_655 ?
P1 K11 P2 62.733(7) . 100_655 ?
Cl1 K11 P2 77.813(6) . 100_655 ?
P2 K11 P2 87.446(3) . 100_655 ?
P2 K11 P2 155.626(13) 98_556 100_655 ?
P1 K11 P2 62.734(7) 105_666 3_656 ?
P1 K11 P2 133.807(5) 106_565 3_656 ?
P1 K11 P2 62.734(7) 98_556 3_656 ?
P1 K11 P2 133.808(5) . 3_656 ?
Cl1 K11 P2 77.813(6) . 3_656 ?
P2 K11 P2 155.625(13) . 3_656 ?
P2 K11 P2 87.446(3) 98_556 3_656 ?
P2 K11 P2 87.446(3) 100_655 3_656 ?
P1 K11 Ba11 56.323(8) 105_666 97_666 ?
P1 K11 Ba11 56.323(8) 106_565 97_666 ?
P1 K11 Ba11 56.323(8) 98_556 97_666 ?
P1 K11 Ba11 56.324(8) . 97_666 ?
Cl1 K11 Ba11 180.0 . 97_666 ?
P2 K11 Ba11 102.188(6) . 97_666 ?
P2 K11 Ba11 102.187(6) 98_556 97_666 ?
P2 K11 Ba11 102.187(6) 100_655 97_666 ?
P2 K11 Ba11 102.187(6) 3_656 97_666 ?
P1 K11 Ba11 51.50(4) 105_666 9 ?
P1 K11 Ba11 61.15(4) 106_565 9 ?
P1 K11 Ba11 56.458(8) 98_556 9 ?
P1 K11 Ba11 56.460(8) . 9 ?
Cl1 K11 Ba11 175.18(3) . 9 ?
P2 K11 Ba11 105.57(2) . 9 ?
P2 K11 Ba11 105.57(2) 98_556 9 ?
P2 K11 Ba11 98.76(3) 100_655 9 ?
P2 K11 Ba11 98.76(3) 3_656 9 ?
Ba11 K11 Ba11 4.82(3) 97_666 9 ?
P1 K11 Ba11 56.458(8) 105_666 5 ?
P1 K11 Ba11 56.458(8) 106_565 5 ?
P1 K11 Ba11 61.15(4) 98_556 5 ?
P1 K11 Ba11 51.50(4) . 5 ?
Cl1 K11 Ba11 175.18(3) . 5 ?
P2 K11 Ba11 98.76(3) . 5 ?
P2 K11 Ba11 105.57(2) 98_556 5 ?
P2 K11 Ba11 98.76(3) 100_655 5 ?
P2 K11 Ba11 105.57(3) 3_656 5 ?
Ba11 K11 Ba11 4.82(3) 97_666 5 ?
Ba11 K11 Ba11 6.82(5) 9 5 ?
Ba11 K1 Ba11 60.003(1) 105_666 101_666 ?
Ba11 K1 Ba11 90.004(2) 105_666 9 ?
Ba11 K1 Ba11 60.003(1) 101_666 9 ?
Ba11 K1 Ba11 60.003(1) 105_666 5 ?
Ba11 K1 Ba11 90.004(2) 101_666 5 ?
Ba11 K1 Ba11 60.003(2) 9 5 ?
Ba11 K1 Ba11 45.002(1) 105_666 97_666 ?
Ba11 K1 Ba11 45.002(1) 101_666 97_666 ?
Ba11 K1 Ba11 45.002(2) 9 97_666 ?
Ba11 K1 Ba11 45.002(1) 5 97_666 ?
Ba11 K1 P1 175.68(3) 105_666 10_656 ?
Ba11 K1 P1 117.44(2) 101_666 10_656 ?
Ba11 K1 P1 85.67(3) 9 10_656 ?
Ba11 K1 P1 117.44(2) 5 10_656 ?
Ba11 K1 P1 130.67(3) 97_666 10_656 ?
Ba11 K1 P1 117.44(2) 105_666 2_665 ?
Ba11 K1 P1 175.68(3) 101_666 2_665 ?
Ba11 K1 P1 117.442(19) 9 2_665 ?
Ba11 K1 P1 85.67(3) 5 2_665 ?
Ba11 K1 P1 130.67(3) 97_666 2_665 ?
P1 K1 P1 64.86(4) 10_656 2_665 ?
Ba11 K1 P1 85.67(3) 105_666 9 ?
Ba11 K1 P1 117.44(2) 101_666 9 ?
Ba11 K1 P1 175.68(3) 9 9 ?
Ba11 K1 P1 117.44(2) 5 9 ?
Ba11 K1 P1 130.67(3) 97_666 9 ?
P1 K1 P1 98.65(7) 10_656 9 ?
P1 K1 P1 64.86(4) 2_665 9 ?
Ba11 K1 P1 117.44(2) 105_666 97_666 ?
Ba11 K1 P1 85.67(3) 101_666 97_666 ?
Ba11 K1 P1 117.442(19) 9 97_666 ?
Ba11 K1 P1 175.68(3) 5 97_666 ?
Ba11 K1 P1 130.67(3) 97_666 97_666 ?
P1 K1 P1 64.86(4) 10_656 97_666 ?
P1 K1 P1 98.65(7) 2_665 97_666 ?
P1 K1 P1 64.86(4) 9 97_666 ?
Ba11 K1 P1 55.42(3) 105_666 102_655 ?
Ba11 K1 P1 55.42(3) 101_666 102_655 ?
Ba11 K1 P1 115.31(3) 9 102_655 ?
Ba11 K1 P1 115.31(3) 5 102_655 ?
Ba11 K1 P1 84.32(4) 97_666 102_655 ?
P1 K1 P1 126.74(5) 10_656 102_655 ?
P1 K1 P1 126.74(5) 2_665 102_655 ?
P1 K1 P1 62.020(12) 9 102_655 ?
P1 K1 P1 62.020(12) 97_666 102_655 ?
Ba11 K1 P1 115.31(3) 105_666 6_566 ?
Ba11 K1 P1 115.31(3) 101_666 6_566 ?
Ba11 K1 P1 55.42(3) 9 6_566 ?
Ba11 K1 P1 55.42(3) 5 6_566 ?
Ba11 K1 P1 84.32(4) 97_666 6_566 ?
P1 K1 P1 62.020(12) 10_656 6_566 ?
P1 K1 P1 62.020(12) 2_665 6_566 ?
P1 K1 P1 126.74(5) 9 6_566 ?
P1 K1 P1 126.74(5) 97_666 6_566 ?
P1 K1 P1 168.64(8) 102_655 6_566 ?
Ba11 K1 P1 55.42(3) 105_666 101_666 ?
Ba11 K1 P1 115.31(3) 101_666 101_666 ?
Ba11 K1 P1 115.31(3) 9 101_666 ?
Ba11 K1 P1 55.42(3) 5 101_666 ?
Ba11 K1 P1 84.32(4) 97_666 101_666 ?
P1 K1 P1 126.74(5) 10_656 101_666 ?
P1 K1 P1 62.020(12) 2_665 101_666 ?
P1 K1 P1 62.020(12) 9 101_666 ?
P1 K1 P1 126.74(5) 97_666 101_666 ?
P1 K1 P1 89.439(8) 102_655 101_666 ?
P1 K1 P1 89.439(8) 6_566 101_666 ?
K11 Cl1 Ba1 90.0 . 177_556 ?
K11 Cl1 Ba1 180.0 . 97_656 ?
Ba1 Cl1 Ba1 90.0 177_556 97_656 ?
K11 Cl1 Ba1 90.0 . 29_545 ?
Ba1 Cl1 Ba1 90.0 177_556 29_545 ?
Ba1 Cl1 Ba1 90.0 97_656 29_545 ?
K11 Cl1 Ba1 90.0 . 125_655 ?
Ba1 Cl1 Ba1 90.0 177_556 125_655 ?
Ba1 Cl1 Ba1 90.0 97_656 125_655 ?
Ba1 Cl1 Ba1 180.0 29_545 125_655 ?
K11 Cl1 Ba1 90.0 . 81_545 ?
Ba1 Cl1 Ba1 180.0 177_556 81_545 ?
Ba1 Cl1 Ba1 90.0 97_656 81_545 ?
Ba1 Cl1 Ba1 90.0 29_545 81_545 ?
Ba1 Cl1 Ba1 90.0 125_655 81_545 ?
Si1 P1 Si1 76.27(2) . 121_656 ?
Si1 P1 Ba1 98.885(6) . 101_666 ?
Si1 P1 Ba1 98.885(6) 121_656 101_666 ?
Si1 P1 K11 98.885(6) . . ?
Si1 P1 K11 98.885(6) 121_656 . ?
Ba1 P1 K11 157.351(16) 101_666 . ?
Si1 P1 Ba11 141.660(12) . 97_666 ?
Si1 P1 Ba11 141.659(12) 121_656 97_666 ?
Ba1 P1 Ba11 83.00(3) 101_666 97_666 ?
K11 P1 Ba11 74.35(3) . 97_666 ?
Si1 P1 Ba11 141.660(12) . 5 ?
Si1 P1 Ba11 141.659(12) 121_656 5 ?
Ba1 P1 Ba11 74.35(3) 101_666 5 ?
K11 P1 Ba11 83.00(3) . 5 ?
Ba11 P1 Ba11 8.65(7) 97_666 5 ?
Si1 P2 Si1 106.518(18) 82_546 78_456 ?
Si1 P2 Si1 106.518(18) 82_546 . ?
Si1 P2 Si1 106.518(18) 78_456 . ?
Si1 P2 Ba1 85.157(10) 82_546 177_556 ?
Si1 P2 Ba1 85.157(10) 78_456 177_556 ?
Si1 P2 Ba1 159.74(2) . 177_556 ?
Si1 P2 K11 85.157(10) 82_546 . ?
Si1 P2 K11 159.74(2) 78_456 . ?
Si1 P2 K11 85.156(10) . . ?
Ba1 P2 K11 79.287(10) 177_556 . ?
Si1 P2 Ba1 159.74(2) 82_546 29_545 ?
Si1 P2 Ba1 85.157(10) 78_456 29_545 ?
Si1 P2 Ba1 85.156(10) . 29_545 ?
Ba1 P2 Ba1 79.288(10) 177_556 29_545 ?
K11 P2 Ba1 79.287(10) . 29_545 ?
P1 Si1 P1 103.74(2) . 121_656 ?
P1 Si1 Si1 51.867(12) . 121_656 ?
P1 Si1 Si1 51.868(12) 121_656 121_656 ?
P1 Si1 P2 109.351(8) . 28_556 ?
P1 Si1 P2 109.350(8) 121_656 28_556 ?
Si1 Si1 P2 122.453(16) 121_656 28_556 ?
P1 Si1 P2 109.350(8) . . ?
P1 Si1 P2 109.350(8) 121_656 . ?
Si1 Si1 P2 122.452(16) 121_656 . ?
P2 Si1 P2 115.09(3) 28_556 . ?

loop_
_geom_bond_atom_site_label_1
_geom_bond_atom_site_label_2
_geom_bond_distance
_geom_bond_site_symmetry_2
_geom_bond_publ_flag
K11 P1 3.23779(17) 105_666 ?
K11 P1 3.23779(17) 106_565 ?
K11 P1 3.23779(17) 98_556 ?
K11 P1 3.23780(17) . ?
K11 Cl1 3.3760(2) . ?
K11 P2 3.7416(4) . ?
K11 P2 3.7416(4) 98_556 ?
K11 P2 3.7416(4) 100_655 ?
K11 P2 3.7416(4) 3_656 ?
K11 Ba11 4.111(3) 97_666 ?
K11 Ba11 4.5058(3) 9 ?
K11 Ba11 4.5058(3) 5 ?
K1 P1 3.5527(18) 10_656 ?
K1 P1 3.5527(18) 2_665 ?
K1 P1 3.5527(18) 9 ?
K1 P1 3.5526(18) 97_666 ?
K1 P1 3.8293(5) 102_655 ?
K1 P1 3.8293(5) 6_566 ?
K1 P1 3.8293(5) 101_666 ?
P1 Si1 2.2266(5) . ?
P1 Si1 2.2266(5) 121_656 ?
P2 Si1 2.2571(3) 82_546 ?
P2 Si1 2.2571(3) 78_456 ?
P2 Si1 2.2572(3) . ?
Si1 Si1 2.7498(9) 121_656 ?
